data_8000093
loop_
_publ_author_name
'Saito, Tomoyuki'
'Kuwata, Shigeki'
'Ikariya, Takao'

_publ_section_title
;
 Synthesis and Reactivity of Tris(7-azaindolyl)boratoruthenium Complex.
 Comparison with Poly(methimazolyl)borate Analogue
;
_journal_issue 11
_journal_name_full 'Chemistry Letters'
_journal_page_first 1224
_journal_paper_doi 10.1246/cl.2006.1224
_journal_volume 35
_journal_year 2006
_chemical_formula_moiety 'C31 H31 B N6 Ru '
_chemical_formula_sum 'C31 H31 B N6 Ru'
_chemical_formula_weight 599.51
_space_group_IT_number 9
_symmetry_cell_setting monoclinic
_symmetry_Int_Tables_number 9
_symmetry_space_group_name_Hall 'C -2yc'
_symmetry_space_group_name_H-M 'C 1 c 1'
_cell_angle_alpha 90
_cell_angle_beta 117.052(12)
_cell_angle_gamma 90
_cell_formula_units_Z 4
_cell_length_a 18.69(2)
_cell_length_b 11.868(10)
_cell_length_c 14.23(1)
_cell_measurement_reflns_used 5813
_cell_measurement_temperature 193.1
_cell_measurement_theta_max 31.0
_cell_measurement_theta_min 3.3
_cell_volume 2811(4)
_computing_cell_refinement CrystalClear
_computing_data_collection CrystalClear
_computing_data_reduction CrystalStructure
_computing_publication_material 'CrystalStructure 3.6.0'
_computing_structure_refinement CRYSTALS
_computing_structure_solution 'DIRDIF99 (PATTY)'
_diffrn_detector_area_resol_mean 7.31
_diffrn_measured_fraction_theta_full 0.9847
_diffrn_measured_fraction_theta_max 0.9080
_diffrn_measurement_device_type 'Rigaku Saturn'
_diffrn_measurement_method \w
_diffrn_radiation_type 'Mo K\a'
_diffrn_radiation_wavelength 0.7107
_diffrn_reflns_av_R_equivalents 0.039
_diffrn_reflns_limit_h_max 26
_diffrn_reflns_limit_h_min -17
_diffrn_reflns_limit_k_max 16
_diffrn_reflns_limit_k_min -16
_diffrn_reflns_limit_l_max 20
_diffrn_reflns_limit_l_min -20
_diffrn_reflns_number 12341
_diffrn_reflns_theta_full 27.50
_diffrn_reflns_theta_max 30.92
_exptl_absorpt_coefficient_mu 0.589
_exptl_absorpt_correction_T_max 0.838
_exptl_absorpt_correction_T_min 0.609
_exptl_absorpt_correction_type multi-scan
_exptl_absorpt_process_details 'Jacobson, R. (1998) Private communication'
_exptl_crystal_colour orange
_exptl_crystal_density_diffrn 1.416
_exptl_crystal_density_method 'not measured'
_exptl_crystal_description block
_exptl_crystal_F_000 1232.00
_exptl_crystal_size_max 0.70
_exptl_crystal_size_mid 0.50
_exptl_crystal_size_min 0.30
_refine_diff_density_max 3.39
_refine_diff_density_min -1.21
_refine_ls_abs_structure_details 'Flack, H. D. (1983), Acta Cryst. A39, 876-881.  1884 Friedel Pairs'
_refine_ls_abs_structure_Flack 0.25(4)
_refine_ls_extinction_method none
_refine_ls_goodness_of_fit_ref 1.002
_refine_ls_hydrogen_treatment refall
_refine_ls_number_parameters 383
_refine_ls_number_reflns 5061
_refine_ls_R_factor_gt 0.0450
_refine_ls_shift/su_max 0.0000
_refine_ls_structure_factor_coef Fsqd
_refine_ls_weighting_details 'w = 1/[0.0010Fo^2^ + 1.0000\s(Fo^2^)]/(4Fo^2^)'
_refine_ls_weighting_scheme calc
_refine_ls_wR_factor_ref 0.1180
_reflns_number_gt 4843
_reflns_number_total 6138
_reflns_threshold_expression F^2^>2.0\s(F^2^)
_cod_data_source_file 35-1224sup1.cif
_cod_data_source_block '__Compound1'
_cod_original_cell_volume 2812.4(44)
_cod_original_formula_sum 'C31 H31 B N6 Ru '
_cod_database_code 8000093

loop_
_symmetry_equiv_pos_site_id
_symmetry_equiv_pos_as_xyz
1 +X,+Y,+Z
2 +X,-Y,1/2+Z
3 1/2+X,1/2+Y,+Z
4 1/2+X,1/2-Y,1/2+Z

loop_
_atom_site_label
_atom_site_type_symbol
_atom_site_fract_x
_atom_site_fract_y
_atom_site_fract_z
_atom_site_U_iso_or_equiv
_atom_site_adp_type
_atom_site_occupancy
_atom_site_symmetry_multiplicity
_atom_site_calc_flag
_atom_site_refinement_flags
Ru(1) Ru -0.00091(6) 0.19995(2) -0.00196(7) 0.02280(8) Uani 1.00 1 d .
N(1) N 0.1042(3) 0.2269(4) 0.2561(3) 0.0325(11) Uani 1.00 1 d .
N(2) N 0.0860(3) 0.0941(3) 0.1192(3) 0.0284(10) Uani 1.00 1 d .
N(3) N -0.0453(3) 0.2681(4) 0.1913(3) 0.0304(11) Uani 1.00 1 d .
N(4) N -0.0895(3) 0.1390(3) 0.0435(3) 0.0290(10) Uani 1.00 1 d .
N(5) N 0.0535(3) 0.4309(3) 0.2165(3) 0.0318(10) Uani 1.00 1 d .
N(6) N -0.0796(3) 0.5114(4) 0.1238(4) 0.0399(12) Uani 1.00 1 d .
C(1) C 0.0647(4) 0.2150(4) -0.0943(4) 0.0285(13) Uani 1.00 1 d .
C(2) C -0.0066(3) 0.1434(4) -0.1508(4) 0.0314(12) Uani 1.00 1 d .
C(3) C -0.0764(3) 0.2090(4) -0.1726(4) 0.0280(12) Uani 1.00 1 d .
C(4) C -0.0515(3) 0.3206(4) -0.1297(4) 0.0296(12) Uani 1.00 1 d .
C(5) C 0.0352(3) 0.3241(4) -0.0817(4) 0.0281(12) Uani 1.00 1 d .
C(6) C 0.1503(4) 0.1860(5) -0.0599(5) 0.040(2) Uani 1.00 1 d .
C(7) C -0.0051(4) 0.0274(5) -0.1933(5) 0.041(2) Uani 1.00 1 d .
C(8) C -0.1629(4) 0.1741(6) -0.2343(5) 0.046(2) Uani 1.00 1 d .
C(9) C -0.1061(4) 0.4197(5) -0.1403(4) 0.041(2) Uani 1.00 1 d .
C(10) C 0.0874(4) 0.4265(4) -0.0299(4) 0.038(2) Uani 1.00 1 d .
C(11) C 0.1544(4) 0.2291(5) 0.3653(4) 0.041(1) Uani 1.00 1 d .
C(12) C 0.2044(4) 0.1378(5) 0.3969(4) 0.042(1) Uani 1.00 1 d .
C(13) C 0.2125(3) -0.0298(4) 0.2810(4) 0.0358(13) Uani 1.00 1 d .
C(14) C 0.1753(4) -0.0668(4) 0.1779(5) 0.041(2) Uani 1.00 1 d .
C(15) C 0.1129(3) -0.0043(4) 0.0995(4) 0.0363(13) Uani 1.00 1 d .
C(16) C 0.1219(3) 0.1299(4) 0.2202(4) 0.0278(12) Uani 1.00 1 d .
C(17) C 0.1859(3) 0.0710(4) 0.3056(4) 0.0335(13) Uani 1.00 1 d .
C(18) C -0.0726(4) 0.2950(4) 0.2641(5) 0.037(2) Uani 1.00 1 d .
C(19) C -0.1411(4) 0.2370(5) 0.2451(5) 0.044(2) Uani 1.00 1 d .
C(20) C -0.2153(3) 0.0838(5) 0.0986(5) 0.040(1) Uani 1.00 1 d .
C(21) C -0.2060(3) 0.0274(5) 0.0185(4) 0.043(1) Uani 1.00 1 d .
C(22) C -0.1444(3) 0.0577(4) -0.0063(4) 0.0359(13) Uani 1.00 1 d .
C(23) C -0.0969(3) 0.1903(4) 0.1246(4) 0.0268(13) Uani 1.00 1 d .
C(24) C -0.1591(3) 0.1673(5) 0.1553(4) 0.035(1) Uani 1.00 1 d .
C(25) C 0.1308(3) 0.4759(4) 0.2487(4) 0.0338(13) Uani 1.00 1 d .
C(26) C 0.1291(4) 0.5901(5) 0.2309(5) 0.046(2) Uani 1.00 1 d .
C(27) C 0.0029(6) 0.7179(5) 0.1354(6) 0.052(2) Uani 1.00 1 d .
C(28) C -0.0810(6) 0.7119(5) 0.0868(7) 0.059(2) Uani 1.00 1 d .
C(29) C -0.1184(4) 0.6088(5) 0.0834(5) 0.046(2) Uani 1.00 1 d .
C(30) C 0.0009(4) 0.5206(4) 0.1700(4) 0.0331(13) Uani 1.00 1 d .
C(31) C 0.0453(5) 0.6202(5) 0.1773(4) 0.045(2) Uani 1.00 1 d .
B(1) B 0.0326(4) 0.3050(4) 0.1887(5) 0.0256(13) Uani 1.00 1 d .
H(1) H 0.1833 0.2496 -0.0277 0.051 Uiso 1.00 1 c R
H(2) H 0.1570 0.1635 -0.1195 0.051 Uiso 1.00 1 c R
H(3) H 0.1652 0.1258 -0.0107 0.051 Uiso 1.00 1 c R
H(4) H 0.0487 0.0052 -0.1735 0.050 Uiso 1.00 1 c R
H(5) H -0.0346 0.0284 -0.2680 0.050 Uiso 1.00 1 c R
H(6) H -0.0290 -0.0246 -0.1652 0.050 Uiso 1.00 1 c R
H(7) H -0.1653 0.0974 -0.2546 0.052 Uiso 1.00 1 c R
H(8) H -0.1882 0.2198 -0.2956 0.052 Uiso 1.00 1 c R
H(9) H -0.1897 0.1830 -0.1919 0.052 Uiso 1.00 1 c R
H(10) H -0.1606 0.3960 -0.1758 0.050 Uiso 1.00 1 c R
H(11) H -0.0973 0.4782 -0.1794 0.050 Uiso 1.00 1 c R
H(12) H -0.0947 0.4469 -0.0721 0.050 Uiso 1.00 1 c R
H(13) H 0.0541 0.4882 -0.0325 0.048 Uiso 1.00 1 c R
H(14) H 0.1172 0.4456 -0.0666 0.048 Uiso 1.00 1 c R
H(15) H 0.1232 0.4098 0.0415 0.048 Uiso 1.00 1 c R
H(16) H 0.1536 0.2867 0.4111 0.044 Uiso 1.00 1 c R
H(17) H 0.2445 0.1216 0.4664 0.046 Uiso 1.00 1 c R
H(18) H 0.2550 -0.0713 0.3344 0.041 Uiso 1.00 1 c R
H(19) H 0.1924 -0.1349 0.1594 0.049 Uiso 1.00 1 c R
H(20) H 0.0881 -0.0326 0.0295 0.041 Uiso 1.00 1 c R
H(21) H -0.0469 0.3472 0.3202 0.048 Uiso 1.00 1 c R
H(22) H -0.1709 0.2416 0.2840 0.055 Uiso 1.00 1 c R
H(23) H -0.2581 0.0661 0.1147 0.047 Uiso 1.00 1 c R
H(24) H -0.2419 -0.0317 -0.0192 0.046 Uiso 1.00 1 c R
H(25) H -0.1405 0.0181 -0.0618 0.041 Uiso 1.00 1 c R
H(26) H 0.1785 0.4323 0.2790 0.039 Uiso 1.00 1 c R
H(27) H 0.1739 0.6388 0.2500 0.056 Uiso 1.00 1 c R
H(28) H 0.0302 0.7868 0.1400 0.066 Uiso 1.00 1 c R
H(29) H -0.1121 0.7776 0.0567 0.074 Uiso 1.00 1 c R
H(30) H -0.1754 0.6074 0.0496 0.054 Uiso 1.00 1 c R
H(31) H 0.0204 0.3094 0.0912 0.020 Uiso 1.00 1 c R

loop_
_atom_site_aniso_label
_atom_site_aniso_U_11
_atom_site_aniso_U_22
_atom_site_aniso_U_33
_atom_site_aniso_U_12
_atom_site_aniso_U_13
_atom_site_aniso_U_23
Ru(1) 0.0192(2) 0.0229(2) 0.0235(2) -0.0013(2) 0.00730(12) -0.0016(2)
N(1) 0.025(2) 0.038(2) 0.029(2) -0.004(2) 0.008(2) 0.003(2)
N(2) 0.022(2) 0.027(2) 0.032(2) -0.001(2) 0.009(2) 0.001(2)
N(3) 0.029(3) 0.028(2) 0.037(2) 0.003(2) 0.017(2) -0.000(2)
N(4) 0.022(2) 0.031(2) 0.028(2) -0.000(2) 0.006(2) 0.005(2)
N(5) 0.029(2) 0.031(2) 0.033(2) -0.005(2) 0.012(2) -0.010(2)
N(6) 0.040(3) 0.039(2) 0.037(2) 0.008(2) 0.014(2) -0.001(2)
C(1) 0.027(3) 0.036(2) 0.030(3) -0.007(2) 0.020(2) -0.006(2)
C(2) 0.032(3) 0.034(2) 0.023(2) -0.001(2) 0.008(2) -0.005(2)
C(3) 0.022(3) 0.039(3) 0.017(2) -0.001(2) 0.004(2) 0.000(2)
C(4) 0.028(3) 0.037(2) 0.020(2) 0.006(2) 0.008(2) 0.004(2)
C(5) 0.026(3) 0.032(2) 0.028(2) -0.004(2) 0.014(2) -0.002(2)
C(6) 0.031(3) 0.052(3) 0.044(3) 0.003(2) 0.021(3) -0.007(2)
C(7) 0.047(4) 0.037(3) 0.042(3) -0.007(2) 0.022(3) -0.011(2)
C(8) 0.027(3) 0.073(4) 0.029(3) -0.017(3) 0.004(3) -0.005(3)
C(9) 0.040(4) 0.040(3) 0.044(3) 0.008(3) 0.021(3) 0.007(2)
C(10) 0.047(4) 0.033(3) 0.039(3) -0.012(2) 0.024(3) -0.006(2)
C(11) 0.035(3) 0.050(3) 0.027(3) -0.008(3) 0.004(2) -0.003(2)
C(12) 0.033(3) 0.053(3) 0.028(2) -0.004(3) 0.005(2) 0.007(2)
C(13) 0.027(3) 0.035(2) 0.040(3) 0.001(2) 0.010(2) 0.010(2)
C(14) 0.034(3) 0.035(3) 0.053(3) 0.006(2) 0.019(3) 0.007(2)
C(15) 0.030(3) 0.032(2) 0.040(3) 0.001(2) 0.011(2) -0.001(2)
C(16) 0.018(3) 0.031(2) 0.032(2) -0.003(2) 0.009(2) 0.004(2)
C(17) 0.022(3) 0.044(3) 0.033(2) -0.001(2) 0.010(2) 0.010(2)
C(18) 0.046(4) 0.034(3) 0.039(3) 0.007(2) 0.027(3) -0.003(2)
C(19) 0.038(4) 0.047(3) 0.051(3) 0.010(3) 0.025(3) 0.004(3)
C(20) 0.022(3) 0.047(3) 0.048(3) 0.002(2) 0.013(2) 0.018(2)
C(21) 0.026(3) 0.053(3) 0.036(3) -0.011(2) 0.002(2) 0.010(2)
C(22) 0.034(3) 0.031(2) 0.037(3) -0.010(2) 0.011(2) 0.002(2)
C(23) 0.021(3) 0.026(2) 0.036(3) 0.003(2) 0.015(2) 0.006(2)
C(24) 0.025(3) 0.040(2) 0.044(3) 0.009(2) 0.019(2) 0.013(2)
C(25) 0.029(3) 0.033(2) 0.036(3) -0.008(2) 0.011(2) -0.003(2)
C(26) 0.046(4) 0.039(3) 0.054(3) -0.015(3) 0.023(3) -0.014(3)
C(27) 0.076(6) 0.036(3) 0.053(4) -0.001(3) 0.038(4) 0.003(3)
C(28) 0.083(7) 0.038(3) 0.063(5) 0.024(3) 0.039(5) 0.013(3)
C(29) 0.047(4) 0.045(3) 0.042(3) 0.010(3) 0.018(3) 0.002(2)
C(30) 0.041(3) 0.031(2) 0.029(2) 0.001(2) 0.018(2) -0.005(2)
C(31) 0.068(5) 0.036(3) 0.034(3) -0.009(3) 0.024(3) -0.008(2)
B(1) 0.026(3) 0.021(2) 0.027(3) -0.003(2) 0.009(2) -0.003(2)

loop_
_atom_type_symbol
_atom_type_description
_atom_type_scat_dispersion_real
_atom_type_scat_dispersion_imag
_atom_type_scat_source
C C 0.003 0.002
;
International Tables for Crystallography
(1992, Vol. C, Tables 4.2.6.8 and 6.1.1.4)
;
H H 0.000 0.000
;
International Tables for Crystallography
(1992, Vol. C, Table 6.1.1.4)
;
B B 0.001 0.001
;
International Tables for Crystallography
(1992, Vol. C, Tables 4.2.6.8 and 6.1.1.4)
;
N N 0.006 0.003
;
International Tables for Crystallography
(1992, Vol. C, Tables 4.2.6.8 and 6.1.1.4)
;
Ru Ru -1.259 0.836
;
International Tables for Crystallography
(1992, Vol. C, Tables 4.2.6.8 and 6.1.1.4)
;

loop_
_geom_angle_atom_site_label_1
_geom_angle_atom_site_label_2
_geom_angle_atom_site_label_3
_geom_angle
N(4) Ru(1) N(2) 88.1(2)
C(1) Ru(1) N(2) 96.0(2)
C(2) Ru(1) N(2) 106.5(2)
C(3) Ru(1) N(2) 142.0(2)
C(4) Ru(1) N(2) 160.1(2)
C(5) Ru(1) N(2) 121.3(2)
Ru(1) N(2) C(15) 123.7(3)
Ru(1) N(2) C(16) 119.8(3)
C(1) Ru(1) N(4) 158.3(2)
C(2) Ru(1) N(4) 118.9(2)
C(3) Ru(1) N(4) 98.8(2)
C(4) Ru(1) N(4) 111.8(2)
C(5) Ru(1) N(4) 149.0(2)
Ru(1) N(4) C(22) 125.8(4)
Ru(1) N(4) C(23) 119.3(3)
Ru(1) C(1) C(2) 70.4(4)
C(2) Ru(1) C(1) 39.5(2)
C(3) Ru(1) C(1) 65.2(2)
C(4) Ru(1) C(1) 65.7(2)
Ru(1) C(1) C(5) 69.4(4)
C(5) Ru(1) C(1) 39.2(2)
Ru(1) C(1) C(6) 126.9(4)
Ru(1) C(2) C(1) 70.1(3)
Ru(1) C(2) C(3) 71.3(3)
C(3) Ru(1) C(2) 38.2(2)
C(4) Ru(1) C(2) 65.0(2)
C(5) Ru(1) C(2) 65.5(2)
Ru(1) C(2) C(7) 132.0(4)
Ru(1) C(3) C(2) 70.6(3)
Ru(1) C(3) C(4) 69.8(2)
C(4) Ru(1) C(3) 38.8(2)
C(5) Ru(1) C(3) 65.1(2)
Ru(1) C(3) C(8) 127.9(5)
Ru(1) C(4) C(3) 71.5(3)
Ru(1) C(4) C(5) 69.8(3)
C(5) Ru(1) C(4) 39.1(2)
Ru(1) C(4) C(9) 127.7(5)
Ru(1) C(5) C(1) 71.4(4)
Ru(1) C(5) C(4) 71.1(3)
Ru(1) C(5) C(10) 125.3(4)
C(16) N(1) C(11) 106.1(4)
B(1) N(1) C(11) 129.0(5)
N(1) C(11) C(12) 111.3(5)
N(1) C(16) N(2) 125.4(4)
B(1) N(1) C(16) 124.2(4)
N(1) C(16) C(17) 110.1(4)
N(1) B(1) N(3) 112.0(4)
N(1) B(1) N(5) 111.8(4)
C(16) N(2) C(15) 116.3(4)
N(2) C(15) C(14) 123.1(5)
N(2) C(16) C(17) 124.4(5)
C(23) N(3) C(18) 107.1(5)
B(1) N(3) C(18) 128.9(4)
N(3) C(18) C(19) 111.5(5)
N(3) C(23) N(4) 125.5(6)
B(1) N(3) C(23) 123.7(5)
N(3) C(23) C(24) 109.3(6)
N(3) B(1) N(5) 113.6(5)
C(23) N(4) C(22) 114.7(5)
N(4) C(22) C(21) 124.6(6)
N(4) C(23) C(24) 125.2(4)
B(1) N(5) C(25) 123.5(5)
C(30) N(5) C(25) 105.2(4)
N(5) C(25) C(26) 112.4(5)
B(1) N(5) C(30) 124.9(4)
N(5) C(30) N(6) 124.1(5)
N(5) C(30) C(31) 109.7(5)
C(30) N(6) C(29) 113.8(5)
N(6) C(29) C(28) 125.0(7)
N(6) C(30) C(31) 126.1(5)
C(1) C(2) C(3) 108.4(4)
C(5) C(1) C(2) 106.4(5)
C(6) C(1) C(2) 128.1(5)
C(1) C(2) C(7) 124.6(5)
C(1) C(5) C(4) 108.9(4)
C(6) C(1) C(5) 125.4(5)
C(1) C(5) C(10) 125.3(5)
C(2) C(3) C(4) 108.7(5)
C(7) C(2) C(3) 126.3(4)
C(2) C(3) C(8) 127.6(5)
C(3) C(4) C(5) 107.6(5)
C(8) C(3) C(4) 123.6(5)
C(3) C(4) C(9) 126.5(5)
C(9) C(4) C(5) 125.7(5)
C(4) C(5) C(10) 125.8(5)
C(11) C(12) C(17) 107.2(4)
C(12) C(17) C(16) 105.3(5)
C(12) C(17) C(13) 137.6(4)
C(13) C(14) C(15) 120.8(5)
C(17) C(13) C(14) 118.3(4)
C(13) C(17) C(16) 117.2(4)
C(18) C(19) C(24) 106.7(7)
C(19) C(24) C(23) 105.5(5)
C(19) C(24) C(20) 137.3(7)
C(20) C(21) C(22) 120.4(5)
C(24) C(20) C(21) 117.9(7)
C(20) C(24) C(23) 117.1(6)
C(25) C(26) C(31) 105.7(5)
C(26) C(31) C(30) 106.9(5)
C(26) C(31) C(27) 135.3(7)
C(27) C(28) C(29) 119.4(6)
C(31) C(27) C(28) 117.8(7)
C(27) C(31) C(30) 117.8(7)
H(31) Ru(1) N(2) 89.8740
H(31) Ru(1) N(4) 87.8838
H(31) Ru(1) C(1) 113.3578
H(31) Ru(1) C(2) 148.2741
H(31) Ru(1) C(3) 127.4667
H(31) Ru(1) C(4) 90.4030
H(31) Ru(1) C(5) 82.7923
Ru(1) H(31) B(1) 129.8517
N(1) C(11) H(16) 124.2030
N(1) B(1) H(31) 111.6039
N(2) C(15) H(20) 118.2847
N(3) C(18) H(21) 124.2700
N(3) B(1) H(31) 109.2107
N(4) C(22) H(25) 117.5020
N(5) C(25) H(26) 123.6977
N(5) B(1) H(31) 97.7642
N(6) C(29) H(30) 117.5558
C(1) C(6) H(3) 109.1656
C(1) C(6) H(1) 109.9144
C(1) C(6) H(2) 109.3336
C(2) C(7) H(6) 109.0339
C(2) C(7) H(4) 110.1282
C(2) C(7) H(5) 109.2463
C(3) C(8) H(9) 109.5923
C(3) C(8) H(7) 109.3498
C(3) C(8) H(8) 109.4695
C(4) C(9) H(12) 109.4443
C(4) C(9) H(10) 109.4033
C(4) C(9) H(11) 109.5658
C(5) C(10) H(15) 109.6492
C(5) C(10) H(13) 109.4428
C(5) C(10) H(14) 109.3174
H(3) C(6) H(1) 109.4660
H(2) C(6) H(1) 109.4756
H(3) C(6) H(2) 109.4712
H(6) C(7) H(4) 109.4717
H(5) C(7) H(4) 109.4779
H(6) C(7) H(5) 109.4671
H(9) C(8) H(7) 109.4700
H(8) C(8) H(7) 109.4709
H(9) C(8) H(8) 109.4747
H(12) C(9) H(10) 109.4768
H(11) C(9) H(10) 109.4684
H(12) C(9) H(11) 109.4688
H(15) C(10) H(13) 109.4757
H(14) C(10) H(13) 109.4725
H(15) C(10) H(14) 109.4695
H(16) C(11) C(12) 124.4960
C(11) C(12) H(17) 126.8066
H(17) C(12) C(17) 126.0414
C(13) C(14) H(19) 119.6597
H(18) C(13) C(14) 121.3708
H(18) C(13) C(17) 120.3412
C(14) C(15) H(20) 118.6522
H(19) C(14) C(15) 119.5355
H(21) C(18) C(19) 124.2737
C(18) C(19) H(22) 126.8939
H(22) C(19) C(24) 126.3916
C(20) C(21) H(24) 119.5484
H(23) C(20) C(21) 121.4310
H(23) C(20) C(24) 120.6912
C(21) C(22) H(25) 117.8675
H(24) C(21) C(22) 120.0561
H(26) C(25) C(26) 123.9403
C(25) C(26) H(27) 127.0902
H(27) C(26) C(31) 127.2526
C(27) C(28) H(29) 119.9634
H(28) C(27) C(28) 121.5849
H(28) C(27) C(31) 120.6509
H(29) C(28) C(29) 120.5985
C(28) C(29) H(30) 117.4392

loop_
_geom_bond_atom_site_label_1
_geom_bond_atom_site_label_2
_geom_bond_distance
Ru(1) N(2) 2.155(4)
Ru(1) N(4) 2.159(5)
Ru(1) C(1) 2.175(8)
Ru(1) C(2) 2.179(6)
Ru(1) C(3) 2.188(4)
Ru(1) C(4) 2.165(5)
Ru(1) C(5) 2.148(6)
N(1) C(11) 1.403(6)
N(1) C(16) 1.360(7)
N(1) B(1) 1.550(7)
N(2) C(15) 1.349(7)
N(2) C(16) 1.349(6)
N(3) C(18) 1.38(1)
N(3) C(23) 1.361(6)
N(3) B(1) 1.537(9)
N(4) C(22) 1.352(6)
N(4) C(23) 1.366(8)
N(5) C(25) 1.406(8)
N(5) C(30) 1.395(6)
N(5) B(1) 1.550(6)
N(6) C(29) 1.346(7)
N(6) C(30) 1.346(8)
C(1) C(2) 1.472(7)
C(1) C(5) 1.449(8)
C(1) C(6) 1.485(9)
C(2) Ru(1) 2.179(6)
C(2) C(1) 1.472(7)
C(2) C(3) 1.427(8)
C(2) C(7) 1.509(8)
C(3) C(2) 1.427(8)
C(3) C(4) 1.445(7)
C(3) C(8) 1.504(8)
C(4) C(5) 1.445(8)
C(4) C(9) 1.520(8)
C(5) C(10) 1.522(7)
C(7) C(2) 1.509(8)
C(11) C(12) 1.367(9)
C(12) C(17) 1.423(8)
C(13) C(14) 1.379(8)
C(13) C(17) 1.400(8)
C(14) C(15) 1.404(7)
C(15) N(2) 1.349(7)
C(15) C(14) 1.404(7)
C(16) C(17) 1.441(6)
C(18) C(19) 1.37(1)
C(19) C(24) 1.428(9)
C(20) C(21) 1.40(1)
C(20) C(24) 1.402(7)
C(21) C(22) 1.39(1)
C(23) C(24) 1.44(1)
C(25) C(26) 1.376(7)
C(26) C(31) 1.44(1)
C(27) C(28) 1.40(1)
C(27) C(31) 1.378(9)
C(28) C(29) 1.40(1)
C(30) C(31) 1.421(9)
Ru(1) H(31) 1.7675
C(6) H(1) 0.9500
C(6) H(2) 0.9499
C(6) H(3) 0.9500
C(7) H(4) 0.9499
C(7) H(5) 0.9500
C(7) H(6) 0.9500
C(8) H(7) 0.9500
C(8) H(8) 0.9500
C(8) H(9) 0.9500
C(9) H(10) 0.9499
C(9) H(11) 0.9500
C(9) H(12) 0.9500
C(10) H(13) 0.9499
C(10) H(14) 0.9501
C(10) H(15) 0.9501
C(11) H(16) 0.9501
C(12) H(17) 0.9500
C(13) H(18) 0.9500
C(14) H(19) 0.9500
C(15) H(20) 0.9499
C(18) H(21) 0.9501
C(19) H(22) 0.9499
C(20) H(23) 0.9501
C(21) H(24) 0.9500
C(22) H(25) 0.9501
C(25) H(26) 0.9501
C(26) H(27) 0.9500
C(27) H(28) 0.9500
C(28) H(29) 0.9500
C(29) H(30) 0.9499
B(1) H(31) 1.3008
H(1) C(6) 0.9500
H(20) C(15) 0.9499
H(27) C(26) 0.9500

loop_
_geom_contact_atom_site_label_1
_geom_contact_atom_site_label_2
_geom_contact_distance
_geom_contact_site_symmetry_2
Ru(1) N(1) 3.300(4) .
Ru(1) N(3) 3.315(6) .
Ru(1) C(6) 3.289(9) .
Ru(1) C(7) 3.380(7) .
Ru(1) C(8) 3.330(5) .
Ru(1) C(9) 3.320(5) .
Ru(1) C(10) 3.272(6) .
Ru(1) C(15) 3.113(5) .
Ru(1) C(16) 3.059(4) .
Ru(1) C(22) 3.147(6) .
Ru(1) C(23) 3.069(8) .
Ru(1) B(1) 2.786(6) .
N(1) N(2) 2.408(6) .
N(1) N(3) 2.560(7) .
N(1) N(5) 2.567(6) .
N(1) C(12) 2.287(6) .
N(1) C(13) 3.586(7) .
N(1) C(15) 3.585(8) .
N(1) C(17) 2.297(7) .
N(1) C(18) 3.45(1) .
N(1) C(23) 3.379(7) .
N(1) C(25) 3.006(7) .
N(2) N(4) 2.999(6) .
N(2) C(1) 3.217(7) .
N(2) C(2) 3.473(6) .
N(2) C(6) 3.45(1) .
N(2) C(11) 3.521(7) .
N(2) C(12) 3.582(6) .
N(2) C(13) 2.846(6) .
N(2) C(14) 2.420(7) .
N(2) C(17) 2.469(6) .
N(2) B(1) 3.023(7) .
N(3) N(4) 2.424(6) .
N(3) N(5) 2.583(7) .
N(3) N(6) 3.019(6) .
N(3) C(11) 3.446(7) .
N(3) C(16) 3.385(8) .
N(3) C(19) 2.27(1) .
N(3) C(20) 3.580(7) .
N(3) C(22) 3.584(6) .
N(3) C(24) 2.287(8) .
N(3) C(30) 3.171(7) .
N(4) C(3) 3.301(8) .
N(4) C(4) 3.581(8) .
N(4) C(8) 3.572(7) .
N(4) C(16) 3.593(6) .
N(4) C(18) 3.533(8) .
N(4) C(20) 2.873(9) .
N(4) C(21) 2.432(8) .
N(4) C(24) 2.494(9) .
N(4) B(1) 3.011(6) .
N(5) N(6) 2.421(7) .
N(5) C(11) 3.185(7) .
N(5) C(18) 3.17(1) .
N(5) C(26) 2.312(8) .
N(5) C(27) 3.583(7) .
N(5) C(29) 3.582(7) .
N(5) C(31) 2.303(7) .
N(6) C(18) 3.220(8) .
N(6) C(25) 3.528(8) .
N(6) C(27) 2.861(9) .
N(6) C(28) 2.435(8) .
N(6) C(31) 2.467(9) .
N(6) B(1) 3.081(7) .
C(1) C(3) 2.351(8) .
C(1) C(4) 2.354(9) .
C(1) C(7) 2.640(7) .
C(1) C(10) 2.640(7) .
C(1) C(15) 3.597(8) .
C(1) C(27) 3.57(1) 56402
C(2) N(2) 3.473(6) .
C(2) C(4) 2.334(8) .
C(2) C(5) 2.340(7) .
C(2) C(6) 2.660(9) .
C(2) C(8) 2.631(9) .
C(2) C(27) 3.53(1) 56402
C(3) C(5) 2.332(7) .
C(3) C(7) 2.621(8) .
C(3) C(9) 2.647(7) .
C(3) C(28) 3.51(1) 56402
C(4) C(2) 2.334(8) .
C(4) C(8) 2.600(8) .
C(4) C(10) 2.642(8) .
C(5) C(2) 2.340(7) .
C(5) C(6) 2.608(9) .
C(5) C(9) 2.638(9) .
C(5) C(31) 3.58(1) 56402
C(6) C(2) 2.660(9) .
C(6) C(7) 3.250(8) .
C(6) C(10) 3.189(9) .
C(6) C(13) 3.51(1) 55402
C(6) C(15) 3.49(1) .
C(7) C(8) 3.24(1) .
C(7) C(23) 3.506(7) 55402
C(7) C(24) 3.553(7) 55402
C(8) C(2) 2.631(9) .
C(8) C(9) 3.182(9) .
C(8) C(22) 3.398(9) .
C(9) C(10) 3.223(9) .
C(9) C(13) 3.318(9) 45404
C(11) C(16) 2.208(8) .
C(11) C(17) 2.246(9) .
C(11) C(25) 3.296(8) .
C(11) B(1) 2.666(7) .
C(12) C(13) 2.632(9) .
C(12) C(16) 2.277(7) .
C(13) C(6) 3.51(1) 55502
C(13) C(9) 3.318(9) 55504
C(13) C(15) 2.419(7) .
C(13) C(16) 2.425(7) .
C(14) C(16) 2.712(8) .
C(14) C(17) 2.386(8) .
C(15) Ru(1) 3.113(5) .
C(15) N(1) 3.585(8) .
C(15) C(1) 3.597(8) .
C(15) C(6) 3.49(1) .
C(15) C(13) 2.419(7) .
C(15) C(16) 2.292(8) .
C(15) C(17) 2.761(7) .
C(16) C(15) 2.292(8) .
C(16) B(1) 2.573(7) .
C(17) C(15) 2.761(7) .
C(18) C(23) 2.208(8) .
C(18) C(24) 2.244(7) .
C(18) C(30) 3.539(9) .
C(18) B(1) 2.64(1) .
C(19) C(20) 2.635(8) .
C(19) C(23) 2.28(1) .
C(20) C(22) 2.43(1) .
C(20) C(23) 2.428(9) .
C(21) C(23) 2.716(7) .
C(21) C(24) 2.401(8) .
C(22) C(23) 2.288(7) .
C(22) C(24) 2.763(9) .
C(23) C(7) 3.506(7) 55502
C(23) B(1) 2.556(8) .
C(24) C(7) 3.553(7) 55502
C(25) C(30) 2.226(8) .
C(25) C(31) 2.245(8) .
C(25) B(1) 2.605(7) .
C(26) C(27) 2.61(1) .
C(26) C(30) 2.299(9) .
C(27) C(1) 3.57(1) 56502
C(27) C(2) 3.53(1) 56502
C(27) C(29) 2.42(1) .
C(27) C(30) 2.397(8) .
C(28) C(3) 3.51(1) 56502
C(28) C(30) 2.693(8) .
C(28) C(31) 2.38(1) .
C(29) C(30) 2.255(8) .
C(29) C(31) 2.73(1) .
C(30) B(1) 2.612(6) .
C(31) C(5) 3.58(1) 56502
Ru(1) H(3) 3.2834 .
Ru(1) H(6) 3.4157 .
Ru(1) H(9) 3.3353 .
Ru(1) H(12) 3.3266 .
Ru(1) H(15) 3.2655 .
Ru(1) H(20) 3.1477 .
Ru(1) H(25) 3.1893 .
N(1) H(4) 3.2581 55502
N(1) H(16) 2.0904 .
N(1) H(17) 3.2029 .
N(1) H(26) 2.7504 .
N(1) H(31) 2.3619 .
N(2) H(3) 2.8700 .
N(2) H(4) 3.5288 55502
N(2) H(19) 3.2608 .
N(2) H(20) 1.9843 .
N(2) H(31) 2.7842 .
N(3) H(5) 3.5571 55502
N(3) H(6) 3.4714 55502
N(3) H(21) 2.0737 .
N(3) H(22) 3.1894 .
N(3) H(31) 2.3175 .
N(4) H(5) 3.1135 55502
N(4) H(9) 3.0497 .
N(4) H(24) 3.2717 .
N(4) H(25) 1.9789 .
N(4) H(31) 2.7390 .
N(5) H(14) 3.1230 56502
N(5) H(15) 3.3036 .
N(5) H(16) 3.0641 .
N(5) H(21) 3.0363 .
N(5) H(26) 2.0888 .
N(5) H(27) 3.2252 .
N(5) H(31) 2.1538 .
N(6) H(11) 2.9690 56502
N(6) H(12) 2.7790 .
N(6) H(17) 3.4093 45404
N(6) H(21) 3.2311 .
N(6) H(29) 3.2764 .
N(6) H(30) 1.9744 .
N(6) H(31) 3.2009 .
C(1) H(1) 2.0174 .
C(1) H(2) 2.0106 .
C(1) H(3) 2.0088 .
C(1) H(4) 2.6930 .
C(1) H(5) 3.2077 .
C(1) H(6) 3.2501 .
C(1) H(13) 3.3883 .
C(1) H(14) 2.8735 .
C(1) H(15) 2.8905 .
C(1) H(20) 3.3513 .
C(1) H(28) 3.5353 56402
C(1) H(31) 3.3015 .
C(2) H(1) 3.4051 .
C(2) H(2) 2.8921 .
C(2) H(3) 2.9166 .
C(2) H(4) 2.0413 .
C(2) H(5) 2.0312 .
C(2) H(6) 2.0287 .
C(2) H(7) 2.7014 .
C(2) H(8) 3.1982 .
C(2) H(9) 3.2338 .
C(2) H(20) 3.1544 .
C(2) H(28) 3.4473 56402
C(3) H(4) 3.3687 .
C(3) H(5) 2.8306 .
C(3) H(6) 2.8977 .
C(3) H(7) 2.0281 .
C(3) H(8) 2.0294 .
C(3) H(9) 2.0308 .
C(3) H(10) 2.7085 .
C(3) H(11) 3.2145 .
C(3) H(12) 3.2528 .
C(3) H(25) 3.2828 .
C(3) H(31) 3.5517 .
C(4) H(7) 3.3568 .
C(4) H(8) 2.8374 .
C(4) H(9) 2.8364 .
C(4) H(10) 2.0423 .
C(4) H(11) 2.0442 .
C(4) H(12) 2.0428 .
C(4) H(13) 2.6980 .
C(4) H(14) 3.2213 .
C(4) H(15) 3.2381 .
C(4) H(31) 2.8046 .
C(5) H(1) 2.6637 .
C(5) H(2) 3.1960 .
C(5) H(3) 3.1982 .
C(5) H(10) 3.3848 .
C(5) H(11) 2.8781 .
C(5) H(12) 2.8884 .
C(5) H(13) 2.0452 .
C(5) H(14) 2.0439 .
C(5) H(15) 2.0477 .
C(5) H(31) 2.6045 .
C(6) H(4) 2.8333 .
C(6) H(14) 3.1346 .
C(6) H(15) 3.1713 .
C(6) H(18) 3.2593 55402
C(6) H(20) 3.3239 .
C(6) H(27) 3.5958 56402
C(6) H(30) 3.0497 54503
C(7) H(2) 3.1617 .
C(7) H(3) 3.2745 .
C(7) H(7) 2.8366 .
C(7) H(20) 2.9271 .
C(7) H(28) 3.5143 56402
C(8) H(5) 3.1643 .
C(8) H(6) 3.2485 .
C(8) H(10) 2.7563 .
C(8) H(23) 3.5257 55402
C(8) H(25) 2.9499 .
C(8) H(26) 3.3059 45404
C(8) H(29) 3.5558 56402
C(9) H(8) 3.1288 .
C(9) H(9) 3.1347 .
C(9) H(13) 2.7938 .
C(9) H(18) 3.0430 45404
C(9) H(21) 3.1241 56402
C(9) H(31) 3.3274 .
C(10) H(1) 2.7518 .
C(10) H(11) 3.1846 .
C(10) H(12) 3.1846 .
C(10) H(23) 3.1491 55503
C(10) H(24) 3.1643 55503
C(10) H(31) 2.9037 .
C(11) H(4) 3.3090 55502
C(11) H(9) 3.5215 55504
C(11) H(17) 2.0804 .
C(11) H(26) 2.8336 .
C(12) H(3) 3.5958 55502
C(12) H(4) 3.1148 55502
C(12) H(9) 3.5092 55504
C(12) H(10) 3.1584 55504
C(12) H(16) 2.0599 .
C(12) H(18) 2.9335 .
C(13) H(2) 2.6339 55502
C(13) H(4) 3.4170 55502
C(13) H(10) 2.6850 55504
C(13) H(11) 3.3932 55504
C(13) H(12) 3.3885 55504
C(13) H(17) 3.0204 .
C(13) H(19) 2.0249 .
C(13) H(20) 3.2638 .
C(13) H(22) 3.4681 54503
C(13) H(30) 3.5456 55504
C(14) H(2) 3.2640 55502
C(14) H(3) 3.4641 .
C(14) H(10) 3.4717 55504
C(14) H(18) 2.0415 .
C(14) H(20) 2.0374 .
C(14) H(22) 3.4310 54503
C(14) H(28) 3.0548 54501
C(15) H(3) 2.6817 .
C(15) H(4) 3.5092 .
C(15) H(6) 3.4932 .
C(15) H(18) 3.2843 .
C(15) H(19) 2.0463 .
C(15) H(28) 3.1112 54501
C(16) H(4) 2.9348 55502
C(16) H(5) 3.5445 55502
C(16) H(16) 3.1196 .
C(16) H(17) 3.2000 .
C(16) H(18) 3.2955 .
C(16) H(20) 3.1513 .
C(16) H(31) 2.8879 .
C(17) H(2) 3.1145 55502
C(17) H(4) 2.8593 55502
C(17) H(10) 2.7875 55504
C(17) H(16) 3.1619 .
C(17) H(17) 2.1259 .
C(17) H(18) 2.0508 .
C(17) H(19) 3.2479 .
C(18) H(6) 3.3507 55502
C(18) H(11) 2.9064 56502
C(18) H(22) 2.0821 .
C(19) H(6) 3.1529 55502
C(19) H(11) 3.5291 56502
C(19) H(18) 3.5801 45503
C(19) H(19) 3.1679 45503
C(19) H(21) 2.0588 .
C(19) H(23) 2.9411 .
C(20) H(5) 3.3096 55502
C(20) H(7) 2.8436 55502
C(20) H(14) 3.3648 44503
C(20) H(15) 3.4354 44503
C(20) H(16) 3.0885 45404
C(20) H(22) 3.0277 .
C(20) H(24) 2.0439 .
C(20) H(25) 3.2687 .
C(21) H(5) 3.3287 55502
C(21) H(7) 3.3128 55502
C(21) H(14) 3.1130 44503
C(21) H(16) 3.2314 45404
C(21) H(23) 2.0623 .
C(21) H(25) 2.0214 .
C(21) H(26) 3.1328 45404
C(21) H(29) 3.3608 54501
C(22) H(5) 3.2293 55502
C(22) H(7) 3.4070 .
C(22) H(9) 2.8065 .
C(22) H(23) 3.2898 .
C(22) H(24) 2.0431 .
C(22) H(26) 3.3325 45404
C(22) H(29) 3.4238 54501
C(23) H(5) 2.9680 55502
C(23) H(6) 3.3130 55502
C(23) H(17) 3.5739 45404
C(23) H(21) 3.1188 .
C(23) H(22) 3.2079 .
C(23) H(23) 3.3002 .
C(23) H(25) 3.1487 .
C(23) H(31) 2.8245 .
C(24) H(5) 3.1120 55502
C(24) H(6) 3.1072 55502
C(24) H(7) 3.4142 55502
C(24) H(17) 3.5140 45404
C(24) H(21) 3.1602 .
C(24) H(22) 2.1330 .
C(24) H(23) 2.0565 .
C(24) H(24) 3.2623 .
C(25) H(13) 3.5889 .
C(25) H(14) 2.9053 56502
C(25) H(15) 2.9929 .
C(25) H(16) 3.1094 .
C(25) H(23) 3.5645 55503
C(25) H(24) 3.1407 55504
C(25) H(27) 2.0910 .
C(25) H(31) 2.9972 .
C(26) H(2) 3.5143 56502
C(26) H(13) 3.5637 .
C(26) H(14) 3.0193 56502
C(26) H(15) 3.4036 .
C(26) H(23) 3.2300 55503
C(26) H(24) 3.3390 55504
C(26) H(26) 2.0629 .
C(26) H(28) 2.8928 .
C(27) H(5) 3.5111 56502
C(27) H(27) 3.0027 .
C(27) H(29) 2.0468 .
C(27) H(30) 3.2594 .
C(28) H(5) 3.5909 56502
C(28) H(8) 3.2446 56502
C(28) H(28) 2.0626 .
C(28) H(30) 2.0207 .
C(29) H(8) 3.2940 56502
C(29) H(11) 3.3774 56502
C(29) H(12) 3.1115 .
C(29) H(17) 3.5985 45404
C(29) H(18) 3.2766 45404
C(29) H(28) 3.2848 .
C(29) H(29) 2.0522 .
C(30) H(11) 3.3984 56502
C(30) H(12) 3.1982 .
C(30) H(13) 3.4710 .
C(30) H(14) 3.3957 56502
C(30) H(21) 3.3693 .
C(30) H(26) 3.1379 .
C(30) H(27) 3.2208 .
C(30) H(28) 3.2680 .
C(30) H(30) 3.1183 .
C(30) H(31) 2.8358 .
C(31) H(13) 3.4421 .
C(31) H(14) 3.3529 56502
C(31) H(26) 3.1613 .
C(31) H(27) 2.1529 .
C(31) H(28) 2.0336 .
C(31) H(29) 3.2405 .
B(1) H(15) 3.4685 .
B(1) H(16) 2.9455 .
B(1) H(21) 2.9158 .
B(1) H(26) 2.8615 .
H(1) C(1) 2.0174 .
H(1) C(2) 3.4051 .
H(1) C(5) 2.6637 .
H(1) C(10) 2.7518 .
H(2) C(2) 2.8921 .
H(2) C(13) 2.6339 55402
H(2) C(14) 3.2640 55402
H(2) C(17) 3.1145 55402
H(2) C(26) 3.5143 56402
H(3) C(2) 2.9166 .
H(3) C(12) 3.5958 55402
H(3) C(15) 2.6817 .
H(4) N(1) 3.2581 55402
H(4) N(2) 3.5288 55402
H(4) C(2) 2.0413 .
H(4) C(11) 3.3090 55402
H(4) C(12) 3.1148 55402
H(4) C(13) 3.4170 55402
H(4) C(15) 3.5092 .
H(4) C(16) 2.9348 55402
H(4) C(17) 2.8593 55402
H(5) N(3) 3.5571 55402
H(5) N(4) 3.1135 55402
H(5) C(2) 2.0312 .
H(5) C(16) 3.5445 55402
H(5) C(20) 3.3096 55402
H(5) C(21) 3.3287 55402
H(5) C(22) 3.2293 55402
H(5) C(23) 2.9680 55402
H(5) C(24) 3.1120 55402
H(5) C(27) 3.5111 56402
H(5) C(28) 3.5909 56402
H(6) N(3) 3.4714 55402
H(6) C(2) 2.0287 .
H(6) C(15) 3.4932 .
H(6) C(18) 3.3507 55402
H(6) C(19) 3.1529 55402
H(6) C(23) 3.3130 55402
H(6) C(24) 3.1072 55402
H(7) C(2) 2.7014 .
H(7) C(20) 2.8436 55402
H(7) C(21) 3.3128 55402
H(7) C(24) 3.4142 55402
H(8) C(2) 3.1982 .
H(8) C(28) 3.2446 56402
H(8) C(29) 3.2940 56402
H(9) C(2) 3.2338 .
H(9) C(11) 3.5215 45404
H(9) C(12) 3.5092 45404
H(10) C(12) 3.1584 45404
H(10) C(13) 2.6850 45404
H(10) C(14) 3.4717 45404
H(10) C(17) 2.7875 45404
H(11) N(6) 2.9690 56402
H(11) C(13) 3.3932 45404
H(11) C(18) 2.9064 56402
H(11) C(19) 3.5291 56402
H(11) C(29) 3.3774 56402
H(11) C(30) 3.3984 56402
H(12) C(13) 3.3885 45404
H(14) N(5) 3.1230 56402
H(14) C(20) 3.3648 55503
H(14) C(21) 3.1130 55503
H(14) C(25) 2.9053 56402
H(14) C(26) 3.0193 56402
H(14) C(30) 3.3957 56402
H(14) C(31) 3.3529 56402
H(15) C(20) 3.4354 55503
H(16) C(20) 3.0885 55504
H(16) C(21) 3.2314 55504
H(17) N(6) 3.4093 55504
H(17) C(23) 3.5739 55504
H(17) C(24) 3.5140 55504
H(17) C(29) 3.5985 55504
H(18) C(6) 3.2593 55502
H(18) C(9) 3.0430 55504
H(18) C(15) 3.2843 .
H(18) C(19) 3.5801 54503
H(18) C(29) 3.2766 55504
H(19) C(15) 2.0463 .
H(19) C(19) 3.1679 54503
H(20) Ru(1) 3.1477 .
H(20) N(2) 1.9843 .
H(20) C(1) 3.3513 .
H(20) C(2) 3.1544 .
H(20) C(6) 3.3239 .
H(20) C(7) 2.9271 .
H(20) C(13) 3.2638 .
H(20) C(14) 2.0374 .
H(20) C(16) 3.1513 .
H(21) C(9) 3.1241 56502
H(22) C(13) 3.4681 45503
H(22) C(14) 3.4310 45503
H(23) C(8) 3.5257 55502
H(23) C(10) 3.1491 44503
H(23) C(25) 3.5645 44503
H(23) C(26) 3.2300 44503
H(24) C(10) 3.1643 44503
H(24) C(25) 3.1407 45404
H(24) C(26) 3.3390 45404
H(26) C(8) 3.3059 55504
H(26) C(21) 3.1328 55504
H(26) C(22) 3.3325 55504
H(27) N(5) 3.2252 .
H(27) C(6) 3.5958 56502
H(27) C(25) 2.0910 .
H(27) C(27) 3.0027 .
H(27) C(30) 3.2208 .
H(27) C(31) 2.1529 .
H(28) C(1) 3.5353 56502
H(28) C(2) 3.4473 56502
H(28) C(7) 3.5143 56502
H(28) C(14) 3.0548 56501
H(28) C(15) 3.1112 56501
H(29) C(8) 3.5558 56502
H(29) C(21) 3.3608 56501
H(29) C(22) 3.4238 56501
H(30) C(6) 3.0497 45503
H(30) C(13) 3.5456 45404
